data_4073891
loop_
_publ_author_name
'Albrecht, Christian'
'Schwieger, Sebastian'
'R\"uffer, Tobias'
'Bruhn, Clemens'
'Lis, Tadeusz'
'Steinborn, Dirk'

_publ_section_title
;
 Polymeric Alkylidene-Bridged Platinum Complex
 [{Pt2(\m-Cl)2{\m-C(OBu)Me}2}n]:&#x00A0; Synthesis, Reactivity, and
 Quantum Chemical Calculations
;
_journal_issue 24
_journal_name_full Organometallics
_journal_page_first 6000
_journal_paper_doi 10.1021/om7007138
_journal_volume 26
_journal_year 2007
_chemical_formula_moiety 'C24 H38 Cl2 N2 O2 Pt2'
_chemical_formula_sum 'C24 H38 Cl2 N2 O2 Pt2'
_chemical_formula_weight 847.64
_chemical_name_systematic
; 
 ? 
;
_space_group_IT_number 14
_symmetry_cell_setting monoclinic
_symmetry_space_group_name_Hall '-P 2yn'
_symmetry_space_group_name_H-M 'P 1 21/n 1'
_atom_sites_solution_hydrogens geom
_atom_sites_solution_primary direct
_atom_sites_solution_secondary difmap
_audit_creation_method SHELXL-97
_cell_angle_alpha 90.00
_cell_angle_beta 112.84(3)
_cell_angle_gamma 90.00
_cell_formula_units_Z 2
_cell_length_a 8.388(3)
_cell_length_b 19.260(4)
_cell_length_c 9.073(3)
_cell_measurement_reflns_used 22537
_cell_measurement_temperature 100(2)
_cell_measurement_theta_max 30.00
_cell_measurement_theta_min 3.23
_cell_volume 1350.8(8)
_computing_cell_refinement 'CrysAlis RED'
_computing_data_collection 'CrysAlis CCD'
_computing_data_reduction 'CrysAlis RED'
_computing_structure_refinement 'SHELXL-97 (Sheldrick, 1997)'
_computing_structure_solution 'SHELXS-97 (Sheldrick, 1990)'
_diffrn_ambient_temperature 100(2)
_diffrn_measured_fraction_theta_full 0.983
_diffrn_measured_fraction_theta_max 0.983
_diffrn_measurement_device_type 'KUMA KM4 CCD'
_diffrn_measurement_method \w
_diffrn_radiation_monochromator graphite
_diffrn_radiation_source 'fine-focus sealed tube'
_diffrn_radiation_type MoK\a
_diffrn_radiation_wavelength 0.71073
_diffrn_reflns_av_R_equivalents 0.0542
_diffrn_reflns_av_sigmaI/netI 0.0264
_diffrn_reflns_limit_h_max 11
_diffrn_reflns_limit_h_min -11
_diffrn_reflns_limit_k_max 19
_diffrn_reflns_limit_k_min -27
_diffrn_reflns_limit_l_max 12
_diffrn_reflns_limit_l_min -12
_diffrn_reflns_number 19559
_diffrn_reflns_theta_full 30.00
_diffrn_reflns_theta_max 30.00
_diffrn_reflns_theta_min 3.23
_exptl_absorpt_coefficient_mu 10.565
_exptl_absorpt_correction_T_max 0.2046
_exptl_absorpt_correction_T_min 0.0874
_exptl_absorpt_correction_type 'numeric analytical'
_exptl_absorpt_process_details 'CrysAlis RED'
_exptl_crystal_colour yellow
_exptl_crystal_density_diffrn 2.084
_exptl_crystal_density_method 'not measured'
_exptl_crystal_description block
_exptl_crystal_F_000 804
_exptl_crystal_size_max 0.45
_exptl_crystal_size_mid 0.27
_exptl_crystal_size_min 0.22
_refine_diff_density_max 2.439
_refine_diff_density_min -2.230
_refine_diff_density_rms 0.163
_refine_ls_extinction_coef 0.0016(2)
_refine_ls_extinction_expression Fc^*^=kFc[1+0.001xFc^2^\l^3^/sin(2\q)]^-1/4^
_refine_ls_extinction_method SHELXL
_refine_ls_goodness_of_fit_ref 1.078
_refine_ls_hydrogen_treatment mixed
_refine_ls_matrix_type full
_refine_ls_number_parameters 155
_refine_ls_number_reflns 3868
_refine_ls_number_restraints 3
_refine_ls_restrained_S_all 1.077
_refine_ls_R_factor_all 0.0280
_refine_ls_R_factor_gt 0.0246
_refine_ls_shift/su_max 0.003
_refine_ls_shift/su_mean 0.000
_refine_ls_structure_factor_coef Fsqd
_refine_ls_weighting_details 'calc w=1/[\s^2^(Fo^2^)+(0.0310P)^2^+2.0000P] where P=(Fo^2^+2Fc^2^)/3'
_refine_ls_weighting_scheme calc
_refine_ls_wR_factor_gt 0.0562
_refine_ls_wR_factor_ref 0.0574
_reflns_number_gt 3607
_reflns_number_total 3868
_reflns_threshold_expression >2sigma(I)
_cod_data_source_file om7007138-file002.cif
_cod_data_source_block ch03abs
_cod_original_cell_volume 1350.8(7)
_cod_original_sg_symbol_H-M 'P 21/n'
_cod_database_code 4073891

loop_
_symmetry_equiv_pos_as_xyz
'x, y, z'
'-x+1/2, y+1/2, -z+1/2'
'-x, -y, -z'
'x-1/2, -y-1/2, z-1/2'

loop_
_atom_site_label
_atom_site_type_symbol
_atom_site_fract_x
_atom_site_fract_y
_atom_site_fract_z
_atom_site_U_iso_or_equiv
_atom_site_adp_type
_atom_site_occupancy
_atom_site_symmetry_multiplicity
_atom_site_calc_flag
_atom_site_refinement_flags
Pt Pt 0.606544(13) 0.538465(5) 0.465444(13) 0.01085(6) Uani 1 1 d .
Cl Cl 0.61911(11) 0.59996(4) 0.24417(10) 0.01951(16) Uani 1 1 d .
O O 0.7606(3) 0.44521(12) 0.7424(3) 0.0134(4) Uani 1 1 d .
C1 C 0.7578(4) 0.38455(17) 0.6485(4) 0.0152(6) Uani 1 1 d .
H1A H 0.7409 0.3983 0.5382 0.018 Uiso 1 1 calc R
H1B H 0.6615 0.3536 0.6431 0.018 Uiso 1 1 calc R
C2 C 0.9284(4) 0.34754(16) 0.7275(4) 0.0147(6) Uani 1 1 d .
H2A H 1.0226 0.3785 0.7273 0.018 Uiso 1 1 calc R
H2B H 0.9289 0.3057 0.6642 0.018 Uiso 1 1 calc R
C3 C 0.9645(5) 0.32572(19) 0.9002(4) 0.0206(7) Uani 1 1 d .
H3A H 0.9638 0.3674 0.9637 0.025 Uiso 1 1 calc R
H3B H 0.8710 0.2945 0.9007 0.025 Uiso 1 1 calc R
C4 C 1.1388(6) 0.2886(2) 0.9789(4) 0.0286(8) Uani 1 1 d .
H4A H 1.1565 0.2756 1.0886 0.034 Uiso 1 1 calc R
H4B H 1.2320 0.3196 0.9807 0.034 Uiso 1 1 calc R
H4C H 1.1392 0.2467 0.9178 0.034 Uiso 1 1 calc R
C5 C 0.6321(4) 0.49386(16) 0.6788(4) 0.0120(5) Uani 1 1 d .
C6 C 0.6474(5) 0.54364(17) 0.8124(4) 0.0175(6) Uani 1 1 d .
H5A H 0.5578 0.5794 0.7721 0.021 Uiso 1 1 calc R
H5B H 0.7618 0.5656 0.8519 0.021 Uiso 1 1 calc R
H5C H 0.6325 0.5182 0.8997 0.021 Uiso 1 1 calc R
N N 0.8546(3) 0.58246(14) 0.5953(3) 0.0132(5) Uani 1 1 d .
C21 C 1.0003(4) 0.54559(16) 0.6676(4) 0.0149(6) Uani 1 1 d .
H21 H 0.9949 0.4964 0.6595 0.018 Uiso 1 1 calc R
C31 C 1.1585(4) 0.57680(17) 0.7539(4) 0.0146(6) Uani 1 1 d .
H31 H 1.2590 0.5490 0.8023 0.018 Uiso 1 1 calc R
C41 C 1.1705(4) 0.64883(17) 0.7697(4) 0.0141(6) Uani 1 1 d .
C51 C 1.0188(4) 0.68630(17) 0.6926(4) 0.0167(6) Uani 1 1 d .
H51 H 1.0207 0.7355 0.6989 0.020 Uiso 1 1 calc R
C61 C 0.8657(4) 0.65238(17) 0.6069(4) 0.0158(6) Uani 1 1 d .
H61 H 0.7643 0.6792 0.5541 0.019 Uiso 1 1 calc R
C71 C 1.3373(5) 0.68399(19) 0.8686(4) 0.0210(7) Uani 1 1 d D
H71 H 1.317(6) 0.7340(5) 0.870(6) 0.025 Uiso 1 1 d D
H72 H 1.391(6) 0.662(2) 0.973(3) 0.025 Uiso 1 1 d D
H73 H 1.424(4) 0.672(3) 0.825(5) 0.025 Uiso 1 1 d D

loop_
_atom_site_aniso_label
_atom_site_aniso_U_11
_atom_site_aniso_U_22
_atom_site_aniso_U_33
_atom_site_aniso_U_23
_atom_site_aniso_U_13
_atom_site_aniso_U_12
Pt 0.00789(7) 0.01018(7) 0.01387(7) 0.00198(4) 0.00355(5) 0.00014(4)
Cl 0.0149(3) 0.0244(4) 0.0184(3) 0.0079(3) 0.0056(3) -0.0020(3)
O 0.0096(10) 0.0134(9) 0.0139(10) 0.0011(8) 0.0010(9) 0.0027(8)
C1 0.0146(14) 0.0131(13) 0.0156(13) -0.0004(11) 0.0031(12) 0.0014(11)
C2 0.0129(14) 0.0133(13) 0.0183(14) 0.0017(11) 0.0065(12) 0.0029(10)
C3 0.0222(17) 0.0224(16) 0.0192(15) 0.0058(13) 0.0104(14) 0.0047(13)
C4 0.035(2) 0.0278(19) 0.0191(16) 0.0059(14) 0.0067(16) 0.0176(16)
C5 0.0092(13) 0.0108(13) 0.0147(13) 0.0003(10) 0.0032(11) 0.0021(10)
C6 0.0180(16) 0.0173(15) 0.0169(14) -0.0042(12) 0.0065(13) 0.0004(11)
N 0.0103(12) 0.0137(12) 0.0149(12) 0.0016(10) 0.0041(10) -0.0014(9)
C21 0.0128(14) 0.0141(13) 0.0181(14) 0.0000(11) 0.0063(12) -0.0006(11)
C31 0.0109(13) 0.0155(14) 0.0166(14) 0.0014(11) 0.0045(12) -0.0010(11)
C41 0.0136(14) 0.0162(14) 0.0124(13) -0.0007(11) 0.0050(12) -0.0031(11)
C51 0.0188(15) 0.0109(13) 0.0182(14) 0.0016(11) 0.0047(13) -0.0018(11)
C61 0.0127(14) 0.0145(13) 0.0185(14) 0.0027(11) 0.0042(12) -0.0001(11)
C71 0.0150(15) 0.0224(16) 0.0198(15) -0.0022(13) 0.0005(13) -0.0040(13)

loop_
_atom_type_symbol
_atom_type_description
_atom_type_scat_dispersion_real
_atom_type_scat_dispersion_imag
_atom_type_scat_source
C C 0.0033 0.0016 'International Tables Vol C Tables 4.2.6.8 and 6.1.1.4'
H H 0.0000 0.0000 'International Tables Vol C Tables 4.2.6.8 and 6.1.1.4'
N N 0.0061 0.0033 'International Tables Vol C Tables 4.2.6.8 and 6.1.1.4'
O O 0.0106 0.0060 'International Tables Vol C Tables 4.2.6.8 and 6.1.1.4'
Cl Cl 0.1484 0.1585 'International Tables Vol C Tables 4.2.6.8 and 6.1.1.4'
Pt Pt -1.7033 8.3905 'International Tables Vol C Tables 4.2.6.8 and 6.1.1.4'

loop_
_geom_angle_atom_site_label_1
_geom_angle_atom_site_label_2
_geom_angle_atom_site_label_3
_geom_angle
_geom_angle_site_symmetry_1
_geom_angle_site_symmetry_3
C5 Pt C5 101.35(12) 3_666 .
C5 Pt N 172.70(11) 3_666 .
C5 Pt N 85.57(12) . .
C5 Pt Cl 87.93(10) 3_666 .
C5 Pt Cl 170.59(9) . .
N Pt Cl 85.10(8) . .
C5 Pt Pt 51.25(9) 3_666 3_666
C5 Pt Pt 50.10(9) . 3_666
N Pt Pt 135.62(7) . 3_666
Cl Pt Pt 139.15(3) . 3_666
C5 O C1 118.3(2) . .
O C1 C2 107.9(3) . .
O C1 H1A 110.1 . .
C2 C1 H1A 110.1 . .
O C1 H1B 110.1 . .
C2 C1 H1B 110.1 . .
H1A C1 H1B 108.4 . .
C1 C2 C3 112.9(3) . .
C1 C2 H2A 109.0 . .
C3 C2 H2A 109.0 . .
C1 C2 H2B 109.0 . .
C3 C2 H2B 109.0 . .
H2A C2 H2B 107.8 . .
C4 C3 C2 112.2(3) . .
C4 C3 H3A 109.2 . .
C2 C3 H3A 109.2 . .
C4 C3 H3B 109.2 . .
C2 C3 H3B 109.2 . .
H3A C3 H3B 107.9 . .
C3 C4 H4A 109.5 . .
C3 C4 H4B 109.5 . .
H4A C4 H4B 109.5 . .
C3 C4 H4C 109.5 . .
H4A C4 H4C 109.5 . .
H4B C4 H4C 109.5 . .
O C5 C6 106.7(3) . .
O C5 Pt 118.7(2) . 3_666
C6 C5 Pt 118.0(2) . 3_666
O C5 Pt 117.3(2) . .
C6 C5 Pt 115.9(2) . .
Pt C5 Pt 78.65(11) 3_666 .
C5 C6 H5A 109.5 . .
C5 C6 H5B 109.5 . .
H5A C6 H5B 109.5 . .
C5 C6 H5C 109.5 . .
H5A C6 H5C 109.5 . .
H5B C6 H5C 109.5 . .
C21 N C61 117.8(3) . .
C21 N Pt 124.6(2) . .
C61 N Pt 117.5(2) . .
N C21 C31 122.4(3) . .
N C21 H21 118.8 . .
C31 C21 H21 118.8 . .
C21 C31 C41 120.2(3) . .
C21 C31 H31 119.9 . .
C41 C31 H31 119.9 . .
C51 C41 C31 116.6(3) . .
C51 C41 C71 121.7(3) . .
C31 C41 C71 121.6(3) . .
C61 C51 C41 120.5(3) . .
C61 C51 H51 119.8 . .
C41 C51 H51 119.8 . .
N C61 C51 122.4(3) . .
N C61 H61 118.8 . .
C51 C61 H61 118.8 . .
C41 C71 H71 109(3) . .
C41 C71 H72 110(3) . .
H71 C71 H72 116(4) . .
C41 C71 H73 108(3) . .
H71 C71 H73 114(4) . .
H72 C71 H73 99(4) . .

loop_
_geom_bond_atom_site_label_1
_geom_bond_atom_site_label_2
_geom_bond_distance
_geom_bond_site_symmetry_2
Pt C5 2.018(3) 3_666
Pt C5 2.052(3) .
Pt N 2.129(3) .
Pt Cl 2.3682(10) .
Pt Pt 2.5794(6) 3_666
O C5 1.375(4) .
O C1 1.441(4) .
C1 C2 1.508(4) .
C1 H1A 0.9900 .
C1 H1B 0.9900 .
C2 C3 1.535(5) .
C2 H2A 0.9900 .
C2 H2B 0.9900 .
C3 C4 1.533(5) .
C3 H3A 0.9900 .
C3 H3B 0.9900 .
C4 H4A 0.9800 .
C4 H4B 0.9800 .
C4 H4C 0.9800 .
C5 C6 1.511(4) .
C5 Pt 2.018(3) 3_666
C6 H5A 0.9800 .
C6 H5B 0.9800 .
C6 H5C 0.9800 .
N C21 1.344(4) .
N C61 1.351(4) .
C21 C31 1.389(5) .
C21 H21 0.9500 .
C31 C41 1.394(4) .
C31 H31 0.9500 .
C41 C51 1.393(5) .
C41 C71 1.499(5) .
C51 C61 1.381(5) .
C51 H51 0.9500 .
C61 H61 0.9500 .
C71 H71 0.980(3) .
C71 H72 0.980(3) .
C71 H73 0.980(3) .
